data_1537543
loop_
_publ_author_name
'Kononova, N.G.'
'Kokh, A.E.'
'Bekker, T.B.'
'Furmanova, N.G.'
'Molchanov, V.N.'
'Maksimov, B.A.'
'Fedorov, P.P.'

_publ_section_title
;
 Growth and structure of barium sodium orthoborate Na Ba B O3 crystals
;
_journal_name_full Kristallografiya
_journal_page_first 1114
_journal_page_last 1116
_journal_volume 48
_journal_year 2003
_chemical_formula_sum 'B Ba Na O3'
_chemical_name_systematic 'Na Ba (B O3)'
_space_group_IT_number 12
_symmetry_space_group_name_Hall '-C 2y'
_symmetry_space_group_name_H-M 'C 1 2/m 1'
_cell_angle_alpha 90
_cell_angle_beta 98.95
_cell_angle_gamma 90
_cell_formula_units_Z 4
_cell_length_a 9.561
_cell_length_b 5.561
_cell_length_c 6.173
_cell_volume 324.214
_citation_journal_id_ASTM KRISAJ
_cod_data_source_file Kononova_KRISAJ_2003_478.cif
_cod_data_source_block B1Ba1Na1O3
_cod_original_cell_volume 324.2144
_cod_original_formula_sum 'B1 Ba1 Na1 O3'
_cod_database_code 1537543

loop_
_symmetry_equiv_pos_as_xyz
x,y,z
-x,y,-z
-x,-y,-z
x,-y,z
x+1/2,y+1/2,z
-x+1/2,y+1/2,-z
-x+1/2,-y+1/2,-z
x+1/2,-y+1/2,z

loop_
_atom_site_label
_atom_site_type_symbol
_atom_site_fract_x
_atom_site_fract_y
_atom_site_fract_z
_atom_site_occupancy
_atom_site_U_iso_or_equiv
B1 B+3 0.8321 0 0.2426 1 0.0
O1 O-2 0.7022 0 0.3205 1 0.0
Ba1 Ba+2 0.16655 0 0.24335 1 0.0
O2 O-2 0.8978 0.7876 0.2096 1 0.0
Na1 Na+1 0 0.5 0 1 0.0
Na2 Na+1 0 0.5 0.5 1 0.0
